data_7151134
loop_
_publ_author_name
'Risseeuw, Martijn D. P.'
'Mazurek, Jaroslaw'
'van Langenvelde, Arjan'
'van der Marel, Gijsbert A.'
'Overkleeft, Herman S.'
'Overhand, Mark'

_publ_section_title
;
 Synthesis of alkylated sugar amino acids: conformationally restricted
 L-Xaa-L-Ser/Thr mimics.
;
_journal_issue 14
_journal_name_full 'Organic &amp; biomolecular chemistry'
_journal_page_first 2311
_journal_page_last 2314
_journal_paper_doi 10.1039/b705750d
_journal_volume 5
_journal_year 2007
_chemical_formula_sum 'C39 H46 O6'
_chemical_formula_weight 610.76
_chemical_name_systematic
;
?
;
_space_group_IT_number 19
_symmetry_space_group_name_Hall 'P 2ac 2ab'
_symmetry_space_group_name_H-M 'P 21 21 21'
_atom_sites_solution_hydrogens geom
_atom_sites_solution_primary direct
_atom_sites_solution_secondary difmap
_audit_creation_method SHELXL-97
_cell_angle_alpha 90.00
_cell_angle_beta 90.00
_cell_angle_gamma 90.00
_cell_formula_units_Z 4
_cell_length_a 6.05200(10)
_cell_length_b 23.7560(5)
_cell_length_c 23.9440(5)
_cell_measurement_temperature 293(2)
_cell_volume 3442.46(12)
_computing_structure_refinement 'SHELXL-97 (Sheldrick, 1997)'
_computing_structure_solution 'SHELXS-97 (Sheldrick, 1990)'
_diffrn_ambient_temperature 293(2)
_diffrn_measured_fraction_theta_full 0.993
_diffrn_measured_fraction_theta_max 0.993
_diffrn_radiation_monochromator graphite
_diffrn_radiation_source 'fine-focus sealed tube'
_diffrn_radiation_type MoK\a
_diffrn_radiation_wavelength 0.71073
_diffrn_reflns_av_R_equivalents 0.0411
_diffrn_reflns_av_sigmaI/netI 0.0567
_diffrn_reflns_limit_h_max 6
_diffrn_reflns_limit_h_min -7
_diffrn_reflns_limit_k_max 17
_diffrn_reflns_limit_k_min -30
_diffrn_reflns_limit_l_max 31
_diffrn_reflns_limit_l_min -28
_diffrn_reflns_number 17437
_diffrn_reflns_theta_full 27.50
_diffrn_reflns_theta_max 27.50
_diffrn_reflns_theta_min 3.07
_exptl_absorpt_coefficient_mu 0.078
_exptl_crystal_density_diffrn 1.178
_exptl_crystal_density_method 'not measured'
_exptl_crystal_F_000 1312
_refine_diff_density_max 0.126
_refine_diff_density_min -0.116
_refine_diff_density_rms 0.022
_refine_ls_abs_structure_details 'Flack H D (1983), Acta Cryst. A39, 876-881'
_refine_ls_abs_structure_Flack -0.4(7)
_refine_ls_extinction_method none
_refine_ls_goodness_of_fit_ref 1.025
_refine_ls_hydrogen_treatment mixed
_refine_ls_matrix_type full
_refine_ls_number_parameters 566
_refine_ls_number_reflns 7673
_refine_ls_number_restraints 0
_refine_ls_restrained_S_all 1.025
_refine_ls_R_factor_all 0.0747
_refine_ls_R_factor_gt 0.0465
_refine_ls_shift/su_max 0.004
_refine_ls_shift/su_mean 0.001
_refine_ls_structure_factor_coef Fsqd
_refine_ls_weighting_details 'calc w=1/[\s^2^(Fo^2^)+(0.0351P)^2^+0.1224P] where P=(Fo^2^+2Fc^2^)/3'
_refine_ls_weighting_scheme calc
_refine_ls_wR_factor_gt 0.0858
_refine_ls_wR_factor_ref 0.0965
_reflns_number_gt 5455
_reflns_number_total 7673
_reflns_threshold_expression >2sigma(I)
_cod_data_source_file b705750d.txt
_cod_data_source_block leiden_sugar
_cod_database_code 7151134

loop_
_symmetry_equiv_pos_as_xyz
'x, y, z'
'-x+1/2, -y, z+1/2'
'x+1/2, -y+1/2, -z'
'-x, y+1/2, -z+1/2'

loop_
_atom_site_label
_atom_site_type_symbol
_atom_site_fract_x
_atom_site_fract_y
_atom_site_fract_z
_atom_site_U_iso_or_equiv
_atom_site_adp_type
_atom_site_occupancy
_atom_site_symmetry_multiplicity
_atom_site_calc_flag
_atom_site_refinement_flags
_atom_site_disorder_assembly
_atom_site_disorder_group
C1 C 0.3348(3) 0.17670(7) 0.35042(6) 0.0423(4) Uani 1 1 d . . .
H1 H 0.232(3) 0.1444(7) 0.3460(6) 0.046(4) Uiso 1 1 d . . .
C2 C 0.4694(3) 0.16660(7) 0.40344(7) 0.0488(4) Uani 1 1 d . . .
H2 H 0.353(3) 0.1605(7) 0.4343(7) 0.048(4) Uiso 1 1 d . . .
O3 O 0.5980(2) 0.21512(5) 0.41694(5) 0.0565(3) Uani 1 1 d . . .
H3 H 0.729(5) 0.2103(11) 0.3980(11) 0.114(9) Uiso 1 1 d . . .
C4 C 0.6149(4) 0.11468(8) 0.40006(9) 0.0624(5) Uani 1 1 d . . .
H4A H 0.690(3) 0.1113(7) 0.4369(8) 0.059(5) Uiso 1 1 d . . .
H4B H 0.731(3) 0.1251(8) 0.3695(8) 0.064(5) Uiso 1 1 d . . .
C5 C 0.5026(4) 0.05950(9) 0.38520(10) 0.0810(7) Uani 1 1 d . . .
H5 H 0.423(3) 0.0658(8) 0.3472(8) 0.070(5) Uiso 1 1 d . . .
C6 C 0.3260(6) 0.04333(13) 0.42693(14) 0.1336(12) Uani 1 1 d . . .
H6A H 0.2593 0.0084 0.4158 0.200 Uiso 1 1 calc R . .
H6B H 0.2153 0.0722 0.4282 0.200 Uiso 1 1 calc R . .
H6C H 0.3914 0.0391 0.4632 0.200 Uiso 1 1 calc R . .
C7 C 0.6758(6) 0.01294(12) 0.38021(16) 0.1420(13) Uani 1 1 d . . .
H7A H 0.7856 0.0238 0.3534 0.213 Uiso 1 1 calc R . .
H7B H 0.6057 -0.0213 0.3683 0.213 Uiso 1 1 calc R . .
H7C H 0.7447 0.0071 0.4158 0.213 Uiso 1 1 calc R . .
C8 C 0.2121(3) 0.23265(7) 0.34825(6) 0.0405(4) Uani 1 1 d . . .
H8 H 0.315(2) 0.2627(6) 0.3539(5) 0.031(4) Uiso 1 1 d . . .
O9 O 0.04621(17) 0.23512(5) 0.39048(4) 0.0482(3) Uani 1 1 d . . .
C10 C 0.1046(4) 0.26474(8) 0.44085(7) 0.0552(5) Uani 1 1 d . . .
H10A H 0.251(3) 0.2507(8) 0.4567(8) 0.066(6) Uiso 1 1 d . . .
H10B H -0.018(3) 0.2544(8) 0.4667(8) 0.072(6) Uiso 1 1 d . . .
C11 C 0.1161(3) 0.32731(8) 0.43349(7) 0.0539(5) Uani 1 1 d . . .
C12 C 0.3084(4) 0.35547(11) 0.44669(10) 0.0786(6) Uani 1 1 d . . .
H12 H 0.441(4) 0.3343(8) 0.4600(8) 0.075(6) Uiso 1 1 d . . .
C13 C 0.3197(7) 0.41320(15) 0.44207(14) 0.1057(9) Uani 1 1 d . . .
H13 H 0.481(6) 0.4310(13) 0.4535(12) 0.142(11) Uiso 1 1 d . . .
C14 C 0.1424(8) 0.44275(13) 0.42295(12) 0.1064(10) Uani 1 1 d . . .
H14 H 0.142(5) 0.4848(14) 0.4171(12) 0.146(11) Uiso 1 1 d . . .
C15 C -0.0469(7) 0.41538(12) 0.40879(13) 0.1012(9) Uani 1 1 d . . .
H15 H -0.175(5) 0.4318(12) 0.3994(11) 0.101(9) Uiso 1 1 d . . .
C16 C -0.0618(5) 0.35739(10) 0.41477(11) 0.0800(6) Uani 1 1 d . . .
H16 H -0.195(4) 0.3378(9) 0.4101(9) 0.086(7) Uiso 1 1 d . . .
C17 C 0.0962(3) 0.23964(7) 0.29221(6) 0.0425(4) Uani 1 1 d . . .
H17 H -0.030(3) 0.2149(6) 0.2922(6) 0.041(4) Uiso 1 1 d . . .
O18 O 0.02351(17) 0.29658(4) 0.28642(5) 0.0492(3) Uani 1 1 d . . .
C19 C -0.2079(3) 0.30445(9) 0.28263(11) 0.0599(5) Uani 1 1 d . . .
H19A H -0.289(3) 0.2878(7) 0.3142(8) 0.059(5) Uiso 1 1 d . . .
H19B H -0.264(4) 0.2824(9) 0.2508(9) 0.085(7) Uiso 1 1 d . . .
C20 C -0.2602(3) 0.36522(7) 0.27493(7) 0.0522(4) Uani 1 1 d . . .
C21 C -0.4649(3) 0.38563(9) 0.29019(9) 0.0673(5) Uani 1 1 d . . .
H21 H -0.571(4) 0.3596(9) 0.3063(9) 0.090(7) Uiso 1 1 d . . .
C22 C -0.5202(4) 0.44103(10) 0.28245(11) 0.0802(7) Uani 1 1 d . . .
H22 H -0.668(4) 0.4565(9) 0.2927(9) 0.093(7) Uiso 1 1 d . . .
C23 C -0.3717(5) 0.47738(11) 0.25868(10) 0.0848(7) Uani 1 1 d . . .
H23 H -0.401(4) 0.5149(10) 0.2539(9) 0.091(7) Uiso 1 1 d . . .
C24 C -0.1688(5) 0.45804(10) 0.24254(11) 0.0881(7) Uani 1 1 d . . .
H24 H -0.045(4) 0.4838(10) 0.2249(10) 0.102(8) Uiso 1 1 d . . .
C25 C -0.1123(4) 0.40216(9) 0.25088(10) 0.0721(6) Uani 1 1 d . . .
H25 H 0.034(4) 0.3881(9) 0.2416(9) 0.089(7) Uiso 1 1 d . . .
C26 C 0.2446(3) 0.22557(8) 0.24269(6) 0.0439(4) Uani 1 1 d . . .
H26 H 0.346(2) 0.2573(6) 0.2372(5) 0.033(4) Uiso 1 1 d . . .
O27 O 0.1135(2) 0.21734(5) 0.19368(4) 0.0598(3) Uani 1 1 d . . .
C28 C 0.0864(4) 0.26534(13) 0.15867(10) 0.0785(7) Uani 1 1 d . . .
H28A H 0.028(4) 0.2967(9) 0.1801(9) 0.086(7) Uiso 1 1 d . . .
H28B H -0.028(4) 0.2575(10) 0.1326(11) 0.104(8) Uiso 1 1 d . . .
C29 C 0.2908(4) 0.28062(9) 0.12640(7) 0.0645(5) Uani 1 1 d . . .
C30 C 0.4059(5) 0.32909(11) 0.13783(10) 0.0813(7) Uani 1 1 d . . .
H30 H 0.356(4) 0.3525(10) 0.1674(10) 0.105(9) Uiso 1 1 d . . .
C31 C 0.5954(6) 0.34283(13) 0.10756(13) 0.0924(8) Uani 1 1 d . . .
H31 H 0.667(5) 0.3747(12) 0.1147(11) 0.120(11) Uiso 1 1 d . . .
C32 C 0.6669(5) 0.30856(13) 0.06539(12) 0.0873(7) Uani 1 1 d . . .
H32 H 0.817(5) 0.3186(10) 0.0439(10) 0.106(8) Uiso 1 1 d . . .
C33 C 0.5553(5) 0.26044(12) 0.05435(10) 0.0823(7) Uani 1 1 d . . .
H33 H 0.606(4) 0.2381(10) 0.0240(9) 0.096(8) Uiso 1 1 d . . .
C34 C 0.3693(4) 0.24656(10) 0.08412(8) 0.0703(6) Uani 1 1 d . . .
H34 H 0.292(4) 0.2134(10) 0.0778(9) 0.089(8) Uiso 1 1 d . . .
C35 C 0.3730(3) 0.17137(7) 0.25205(6) 0.0441(4) Uani 1 1 d . . .
H35 H 0.271(3) 0.1396(7) 0.2533(7) 0.051(5) Uiso 1 1 d . . .
C36 C 0.5428(4) 0.16145(7) 0.20755(8) 0.0526(4) Uani 1 1 d . . .
H36A H 0.477(3) 0.1670(6) 0.1713(7) 0.048(5) Uiso 1 1 d . . .
H36B H 0.663(3) 0.1881(8) 0.2101(8) 0.064(6) Uiso 1 1 d . . .
O37 O 0.6230(2) 0.10548(5) 0.21232(5) 0.0649(4) Uani 1 1 d . . .
C38 C 0.7835(4) 0.09306(11) 0.17070(10) 0.0739(6) Uani 1 1 d . . .
H38A H 0.846(4) 0.0578(10) 0.1834(9) 0.088(7) Uiso 1 1 d . . .
H38B H 0.908(4) 0.1227(9) 0.1720(9) 0.087(7) Uiso 1 1 d . . .
C39 C 0.6920(3) 0.09065(7) 0.11281(8) 0.0584(5) Uani 1 1 d . . .
C40 C 0.8084(5) 0.11069(11) 0.06712(13) 0.0874(8) Uani 1 1 d . . .
H40 H 0.931(5) 0.1234(11) 0.0806(11) 0.105(10) Uiso 1 1 d . . .
C41 C 0.7236(8) 0.10483(14) 0.01330(13) 0.1118(13) Uani 1 1 d . . .
H41 H 0.786(5) 0.1197(13) -0.0120(14) 0.126(12) Uiso 1 1 d . . .
C42 C 0.5270(8) 0.08022(14) 0.00500(14) 0.1067(10) Uani 1 1 d . . .
H42 H 0.490(5) 0.0806(12) -0.0361(13) 0.134(11) Uiso 1 1 d . . .
C43 C 0.4095(6) 0.06074(12) 0.04828(12) 0.0920(8) Uani 1 1 d . . .
H43 H 0.264(5) 0.0438(12) 0.0418(12) 0.127(11) Uiso 1 1 d . . .
C44 C 0.4906(4) 0.06628(9) 0.10183(10) 0.0723(6) Uani 1 1 d . . .
H44 H 0.410(4) 0.0518(8) 0.1335(9) 0.077(6) Uiso 1 1 d . . .
O45 O 0.48451(17) 0.17413(4) 0.30424(4) 0.0454(3) Uani 1 1 d . . .

loop_
_atom_site_aniso_label
_atom_site_aniso_U_11
_atom_site_aniso_U_22
_atom_site_aniso_U_33
_atom_site_aniso_U_23
_atom_site_aniso_U_13
_atom_site_aniso_U_12
C1 0.0417(9) 0.0466(10) 0.0386(9) 0.0002(7) 0.0023(7) -0.0038(8)
C2 0.0464(9) 0.0558(10) 0.0442(9) 0.0028(8) -0.0007(8) -0.0059(9)
O3 0.0474(7) 0.0678(8) 0.0543(7) -0.0091(6) -0.0047(6) -0.0087(6)
C4 0.0668(12) 0.0646(12) 0.0559(12) 0.0052(10) -0.0115(12) 0.0087(11)
C5 0.1013(18) 0.0620(13) 0.0796(15) 0.0046(11) -0.0253(14) 0.0063(13)
C6 0.158(3) 0.109(2) 0.134(3) 0.0326(19) -0.014(2) -0.054(2)
C7 0.161(3) 0.0783(18) 0.187(3) -0.0150(19) -0.060(3) 0.036(2)
C8 0.0364(8) 0.0454(10) 0.0396(8) -0.0020(7) 0.0019(7) -0.0071(8)
O9 0.0407(6) 0.0596(7) 0.0444(6) -0.0064(5) 0.0079(5) -0.0079(5)
C10 0.0584(11) 0.0653(12) 0.0420(9) -0.0087(9) 0.0050(10) -0.0044(10)
C11 0.0567(11) 0.0626(12) 0.0425(9) -0.0102(9) 0.0113(9) -0.0093(10)
C12 0.0746(15) 0.0819(18) 0.0794(15) -0.0061(13) 0.0085(13) -0.0183(14)
C13 0.114(2) 0.091(2) 0.113(2) -0.0102(18) 0.022(2) -0.038(2)
C14 0.158(3) 0.0671(19) 0.0938(19) -0.0076(15) 0.030(2) -0.024(2)
C15 0.127(3) 0.078(2) 0.099(2) -0.0162(15) 0.002(2) 0.028(2)
C16 0.0776(16) 0.0663(15) 0.0960(17) -0.0190(12) -0.0077(14) 0.0090(14)
C17 0.0388(8) 0.0429(9) 0.0458(9) 0.0004(8) -0.0022(8) -0.0056(8)
O18 0.0397(6) 0.0448(6) 0.0631(7) 0.0022(6) -0.0027(5) 0.0000(5)
C19 0.0390(9) 0.0585(12) 0.0823(14) 0.0017(12) 0.0031(10) 0.0027(9)
C20 0.0501(10) 0.0531(11) 0.0533(10) -0.0002(8) -0.0013(8) 0.0043(9)
C21 0.0555(11) 0.0617(12) 0.0846(14) -0.0004(11) 0.0058(11) 0.0107(11)
C22 0.0704(14) 0.0723(15) 0.0980(17) -0.0039(13) 0.0028(13) 0.0228(13)
C23 0.111(2) 0.0590(14) 0.0844(15) 0.0082(12) 0.0010(16) 0.0282(15)
C24 0.1028(19) 0.0633(15) 0.0982(17) 0.0171(13) 0.0242(16) 0.0051(15)
C25 0.0654(13) 0.0610(13) 0.0900(16) 0.0066(11) 0.0157(13) 0.0074(12)
C26 0.0406(9) 0.0524(10) 0.0387(8) 0.0008(8) -0.0048(7) -0.0052(8)
O27 0.0571(7) 0.0807(9) 0.0415(6) 0.0023(6) -0.0128(6) -0.0040(7)
C28 0.0718(15) 0.113(2) 0.0504(12) 0.0208(14) -0.0060(12) 0.0243(15)
C29 0.0817(14) 0.0708(14) 0.0408(10) 0.0116(10) -0.0094(10) 0.0184(12)
C30 0.109(2) 0.0785(16) 0.0569(13) 0.0055(13) -0.0085(14) 0.0191(17)
C31 0.108(2) 0.0766(17) 0.0926(19) 0.0186(16) -0.0197(19) -0.0102(17)
C32 0.0857(18) 0.096(2) 0.0801(17) 0.0241(16) -0.0038(15) 0.0051(16)
C33 0.1015(19) 0.0890(18) 0.0564(13) 0.0108(13) 0.0105(14) 0.0160(16)
C34 0.0866(16) 0.0732(15) 0.0511(11) 0.0044(11) -0.0008(12) 0.0036(13)
C35 0.0505(9) 0.0434(9) 0.0382(9) -0.0026(8) -0.0020(8) -0.0063(9)
C36 0.0649(12) 0.0469(10) 0.0459(10) -0.0036(9) 0.0028(10) 0.0046(10)
O37 0.0855(9) 0.0532(7) 0.0559(7) -0.0037(6) 0.0049(7) 0.0182(7)
C38 0.0692(14) 0.0725(16) 0.0799(15) -0.0193(13) -0.0016(12) 0.0183(14)
C39 0.0635(12) 0.0474(11) 0.0644(12) -0.0116(9) 0.0109(10) 0.0079(9)
C40 0.0925(19) 0.0732(17) 0.097(2) -0.0099(14) 0.0283(17) -0.0091(15)
C41 0.175(4) 0.092(2) 0.069(2) 0.0084(16) 0.049(2) 0.004(2)
C42 0.152(3) 0.089(2) 0.079(2) -0.0011(16) -0.003(2) 0.023(2)
C43 0.099(2) 0.0855(18) 0.091(2) -0.0221(15) -0.0093(18) 0.0090(16)
C44 0.0757(15) 0.0740(14) 0.0674(15) -0.0085(12) 0.0078(13) 0.0019(12)
O45 0.0443(6) 0.0546(6) 0.0373(6) -0.0022(5) -0.0013(5) 0.0018(5)

loop_
_atom_type_symbol
_atom_type_description
_atom_type_scat_dispersion_real
_atom_type_scat_dispersion_imag
_atom_type_scat_source
C C 0.0033 0.0016 'International Tables Vol C Tables 4.2.6.8 and 6.1.1.4'
H H 0.0000 0.0000 'International Tables Vol C Tables 4.2.6.8 and 6.1.1.4'
O O 0.0106 0.0060 'International Tables Vol C Tables 4.2.6.8 and 6.1.1.4'

loop_
_geom_angle_atom_site_label_1
_geom_angle_atom_site_label_2
_geom_angle_atom_site_label_3
_geom_angle
_geom_angle_site_symmetry_1
_geom_angle_site_symmetry_3
_geom_angle_publ_flag
O45 C1 C8 108.64(12) . . ?
O45 C1 C2 107.33(12) . . ?
C8 C1 C2 115.17(13) . . ?
O45 C1 H1 106.4(9) . . ?
C8 C1 H1 111.3(9) . . ?
C2 C1 H1 107.5(9) . . ?
O3 C2 C4 110.58(15) . . ?
O3 C2 C1 110.61(14) . . ?
C4 C2 C1 113.14(15) . . ?
O3 C2 H2 108.8(9) . . ?
C4 C2 H2 108.8(9) . . ?
C1 C2 H2 104.6(8) . . ?
C2 O3 H3 104.9(16) . . ?
C2 C4 C5 116.99(17) . . ?
C2 C4 H4A 106.5(10) . . ?
C5 C4 H4A 110.0(11) . . ?
C2 C4 H4B 103.6(10) . . ?
C5 C4 H4B 109.9(10) . . ?
H4A C4 H4B 109.5(15) . . ?
C6 C5 C4 112.4(2) . . ?
C6 C5 C7 110.6(2) . . ?
C4 C5 C7 109.6(2) . . ?
C6 C5 H5 106.6(11) . . ?
C4 C5 H5 106.8(10) . . ?
C7 C5 H5 110.7(11) . . ?
C5 C6 H6A 109.5 . . ?
C5 C6 H6B 109.5 . . ?
H6A C6 H6B 109.5 . . ?
C5 C6 H6C 109.5 . . ?
H6A C6 H6C 109.5 . . ?
H6B C6 H6C 109.5 . . ?
C5 C7 H7A 109.5 . . ?
C5 C7 H7B 109.5 . . ?
H7A C7 H7B 109.5 . . ?
C5 C7 H7C 109.5 . . ?
H7A C7 H7C 109.5 . . ?
H7B C7 H7C 109.5 . . ?
O9 C8 C1 110.78(13) . . ?
O9 C8 C17 107.20(12) . . ?
C1 C8 C17 110.46(13) . . ?
O9 C8 H8 109.0(8) . . ?
C1 C8 H8 109.2(8) . . ?
C17 C8 H8 110.1(8) . . ?
C8 O9 C10 116.16(13) . . ?
O9 C10 C11 113.43(15) . . ?
O9 C10 H10A 111.4(11) . . ?
C11 C10 H10A 109.2(11) . . ?
O9 C10 H10B 102.4(11) . . ?
C11 C10 H10B 110.6(11) . . ?
H10A C10 H10B 109.7(14) . . ?
C16 C11 C12 119.1(2) . . ?
C16 C11 C10 121.35(19) . . ?
C12 C11 C10 119.6(2) . . ?
C13 C12 C11 120.4(3) . . ?
C13 C12 H12 119.3(12) . . ?
C11 C12 H12 120.3(12) . . ?
C14 C13 C12 120.1(3) . . ?
C14 C13 H13 125.9(16) . . ?
C12 C13 H13 114.0(17) . . ?
C15 C14 C13 120.1(3) . . ?
C15 C14 H14 115.9(19) . . ?
C13 C14 H14 124.0(19) . . ?
C14 C15 C16 120.2(3) . . ?
C14 C15 H15 125.5(18) . . ?
C16 C15 H15 113.8(18) . . ?
C11 C16 C15 120.1(3) . . ?
C11 C16 H16 117.2(14) . . ?
C15 C16 H16 122.4(14) . . ?
O18 C17 C8 109.29(12) . . ?
O18 C17 C26 108.26(13) . . ?
C8 C17 C26 112.93(13) . . ?
O18 C17 H17 109.4(9) . . ?
C8 C17 H17 107.4(9) . . ?
C26 C17 H17 109.5(9) . . ?
C19 O18 C17 115.82(13) . . ?
O18 C19 C20 110.26(16) . . ?
O18 C19 H19A 113.0(10) . . ?
C20 C19 H19A 112.3(10) . . ?
O18 C19 H19B 108.6(13) . . ?
C20 C19 H19B 110.2(13) . . ?
H19A C19 H19B 102.2(16) . . ?
C21 C20 C25 118.02(18) . . ?
C21 C20 C19 119.91(18) . . ?
C25 C20 C19 122.02(17) . . ?
C22 C21 C20 121.4(2) . . ?
C22 C21 H21 120.3(13) . . ?
C20 C21 H21 118.4(13) . . ?
C23 C22 C21 120.1(2) . . ?
C23 C22 H22 117.3(13) . . ?
C21 C22 H22 122.6(13) . . ?
C24 C23 C22 119.7(2) . . ?
C24 C23 H23 117.9(16) . . ?
C22 C23 H23 122.4(16) . . ?
C23 C24 C25 120.2(3) . . ?
C23 C24 H24 123.7(13) . . ?
C25 C24 H24 116.1(13) . . ?
C20 C25 C24 120.6(2) . . ?
C20 C25 H25 118.0(13) . . ?
C24 C25 H25 121.3(13) . . ?
O27 C26 C35 106.78(13) . . ?
O27 C26 C17 109.94(13) . . ?
C35 C26 C17 111.84(13) . . ?
O27 C26 H26 110.0(8) . . ?
C35 C26 H26 110.6(8) . . ?
C17 C26 H26 107.7(8) . . ?
C28 O27 C26 115.94(17) . . ?
O27 C28 C29 113.63(18) . . ?
O27 C28 H28A 110.2(13) . . ?
C29 C28 H28A 112.8(13) . . ?
O27 C28 H28B 108.2(15) . . ?
C29 C28 H28B 108.1(15) . . ?
H28A C28 H28B 103.3(19) . . ?
C30 C29 C34 117.6(2) . . ?
C30 C29 C28 121.2(2) . . ?
C34 C29 C28 121.2(2) . . ?
C29 C30 C31 120.6(3) . . ?
C29 C30 H30 118.6(16) . . ?
C31 C30 H30 120.7(16) . . ?
C32 C31 C30 120.3(3) . . ?
C32 C31 H31 119.6(19) . . ?
C30 C31 H31 120.1(19) . . ?
C33 C32 C31 119.3(3) . . ?
C33 C32 H32 121.1(14) . . ?
C31 C32 H32 119.4(14) . . ?
C32 C33 C34 120.7(3) . . ?
C32 C33 H33 117.4(15) . . ?
C34 C33 H33 121.8(15) . . ?
C33 C34 C29 121.5(3) . . ?
C33 C34 H34 122.1(14) . . ?
C29 C34 H34 116.4(14) . . ?
O45 C35 C36 107.85(14) . . ?
O45 C35 C26 109.46(12) . . ?
C36 C35 C26 112.24(13) . . ?
O45 C35 H35 108.0(10) . . ?
C36 C35 H35 109.5(9) . . ?
C26 C35 H35 109.7(9) . . ?
O37 C36 C35 108.94(15) . . ?
O37 C36 H36A 110.0(9) . . ?
C35 C36 H36A 109.7(10) . . ?
O37 C36 H36B 110.7(11) . . ?
C35 C36 H36B 111.6(11) . . ?
H36A C36 H36B 106.0(15) . . ?
C36 O37 C38 111.81(16) . . ?
O37 C38 C39 113.89(18) . . ?
O37 C38 H38A 103.2(13) . . ?
C39 C38 H38A 113.8(13) . . ?
O37 C38 H38B 109.7(12) . . ?
C39 C38 H38B 108.9(12) . . ?
H38A C38 H38B 107.1(18) . . ?
C44 C39 C40 116.4(2) . . ?
C44 C39 C38 121.5(2) . . ?
C40 C39 C38 122.1(2) . . ?
C39 C40 C41 120.6(3) . . ?
C39 C40 H40 105.1(19) . . ?
C41 C40 H40 134.3(19) . . ?
C42 C41 C40 120.5(3) . . ?
C42 C41 H41 120(2) . . ?
C40 C41 H41 119(2) . . ?
C43 C42 C41 120.5(3) . . ?
C43 C42 H42 129.8(19) . . ?
C41 C42 H42 109.7(19) . . ?
C42 C43 C44 119.8(3) . . ?
C42 C43 H43 119.8(18) . . ?
C44 C43 H43 120.4(18) . . ?
C39 C44 C43 122.2(3) . . ?
C39 C44 H44 116.5(13) . . ?
C43 C44 H44 121.2(13) . . ?
C35 O45 C1 112.36(11) . . ?

loop_
_geom_bond_atom_site_label_1
_geom_bond_atom_site_label_2
_geom_bond_distance
_geom_bond_site_symmetry_2
_geom_bond_publ_flag
C1 O45 1.4309(18) . ?
C1 C8 1.523(2) . ?
C1 C2 1.527(2) . ?
C1 H1 0.995(16) . ?
C2 O3 1.428(2) . ?
C2 C4 1.518(3) . ?
C2 H2 1.033(17) . ?
O3 H3 0.92(3) . ?
C4 C5 1.519(3) . ?
C4 H4A 0.995(19) . ?
C4 H4B 1.04(2) . ?
C5 C6 1.513(4) . ?
C5 C7 1.528(4) . ?
C5 H5 1.042(19) . ?
C6 H6A 0.9600 . ?
C6 H6B 0.9600 . ?
C6 H6C 0.9600 . ?
C7 H7A 0.9600 . ?
C7 H7B 0.9600 . ?
C7 H7C 0.9600 . ?
C8 O9 1.4261(18) . ?
C8 C17 1.523(2) . ?
C8 H8 0.957(15) . ?
O9 C10 1.440(2) . ?
C10 C11 1.498(3) . ?
C10 H10A 1.02(2) . ?
C10 H10B 1.00(2) . ?
C11 C16 1.367(3) . ?
C11 C12 1.379(3) . ?
C12 C13 1.378(4) . ?
C12 H12 1.00(2) . ?
C13 C14 1.361(5) . ?
C13 H13 1.10(3) . ?
C14 C15 1.360(5) . ?
C14 H14 1.01(3) . ?
C15 C16 1.388(4) . ?
C15 H15 0.89(3) . ?
C16 H16 0.94(2) . ?
C17 O18 1.4292(18) . ?
C17 C26 1.525(2) . ?
C17 H17 0.965(15) . ?
O18 C19 1.416(2) . ?
C19 C20 1.489(3) . ?
C19 H19A 0.982(19) . ?
C19 H19B 0.98(2) . ?
C20 C21 1.380(3) . ?
C20 C25 1.380(3) . ?
C21 C22 1.371(3) . ?
C21 H21 0.97(2) . ?
C22 C23 1.370(4) . ?
C22 H22 1.00(2) . ?
C23 C24 1.367(4) . ?
C23 H23 0.92(2) . ?
C24 C25 1.385(3) . ?
C24 H24 1.05(3) . ?
C25 H25 0.97(2) . ?
C26 O27 1.4301(18) . ?
C26 C35 1.520(2) . ?
C26 H26 0.981(15) . ?
O27 C28 1.425(3) . ?
C28 C29 1.503(3) . ?
C28 H28A 0.97(2) . ?
C28 H28B 0.95(3) . ?
C29 C30 1.374(3) . ?
C29 C34 1.380(3) . ?
C30 C31 1.395(4) . ?
C30 H30 0.95(2) . ?
C31 C32 1.367(4) . ?
C31 H31 0.89(3) . ?
C32 C33 1.354(4) . ?
C32 H32 1.07(3) . ?
C33 C34 1.373(3) . ?
C33 H33 0.95(2) . ?
C34 H34 0.93(2) . ?
C35 O45 1.4219(18) . ?
C35 C36 1.499(2) . ?
C35 H35 0.977(17) . ?
C36 O37 1.420(2) . ?
C36 H36A 0.964(17) . ?
C36 H36B 0.96(2) . ?
O37 C38 1.422(3) . ?
C38 C39 1.494(3) . ?
C38 H38A 0.97(2) . ?
C38 H38B 1.03(2) . ?
C39 C44 1.375(3) . ?
C39 C40 1.386(3) . ?
C40 C41 1.394(5) . ?
C40 H40 0.86(3) . ?
C41 C42 1.341(5) . ?
C41 H41 0.80(3) . ?
C42 C43 1.339(4) . ?
C42 H42 1.01(3) . ?
C43 C44 1.379(3) . ?
C43 H43 0.98(3) . ?
C44 H44 0.97(2) . ?

loop_
_geom_hbond_atom_site_label_D
_geom_hbond_atom_site_label_H
_geom_hbond_atom_site_label_A
_geom_hbond_distance_DH
_geom_hbond_distance_HA
_geom_hbond_distance_DA
_geom_hbond_angle_DHA
_geom_hbond_site_symmetry_A
O3 H3 O9 0.92(3) 2.02(3) 2.8259(17) 146(2) 1_655

loop_
_cod_related_entry_id
_cod_related_entry_database
_cod_related_entry_code
1 ChemSpider 20579930
